data_4088643
loop_
_publ_author_name
'Taylor, Kathleen H.'
'Kalman, Steven E.'
'Gunnoe, T. Brent'
'Sabat, Michal'

_publ_section_title
;
 Combined Furan C--H Activation and Furyl Ring-Opening by an Iron(II)
 Complex
;
_journal_issue 11
_journal_name_full Organometallics
_journal_page_first 1978
_journal_paper_doi 10.1021/acs.organomet.6b00276
_journal_volume 35
_journal_year 2016
_chemical_formula_sum 'C26 H40 Fe O7 P2'
_chemical_formula_weight 582.37
_space_group_crystal_system triclinic
_space_group_IT_number 2
_space_group_name_Hall '-P 1'
_space_group_name_H-M_alt 'P -1'
_atom_sites_solution_hydrogens geom
_audit_creation_method SHELXL-2014
_cell_angle_alpha 97.867(5)
_cell_angle_beta 91.907(5)
_cell_angle_gamma 113.010(5)
_cell_formula_units_Z 2
_cell_length_a 10.928(3)
_cell_length_b 11.640(3)
_cell_length_c 13.281(4)
_cell_measurement_reflns_used 9940
_cell_measurement_temperature 203(2)
_cell_measurement_theta_max 30.03
_cell_measurement_theta_min 3.31
_cell_volume 1533.3(7)
_computing_cell_refinement 'Bruker SAINT'
_computing_data_collection 'Bruker APEX2'
_computing_data_reduction 'Bruker SAINT'
_computing_molecular_graphics 'Bruker SHELXTL'
_computing_publication_material 'Bruker SHELXTL'
_computing_structure_refinement 'SHELXL-2014 (Sheldrick, 2014)'
_computing_structure_solution 'SHELXS-97 (Sheldrick 2008)'
_diffrn_ambient_temperature 203(2)
_diffrn_measured_fraction_theta_full 0.945
_diffrn_measured_fraction_theta_max 0.928
_diffrn_measurement_device_type 'Bruker APEX-II CCD'
_diffrn_measurement_method '\f and \w scans'
_diffrn_radiation_type MoK\a
_diffrn_radiation_wavelength 0.71073
_diffrn_reflns_av_R_equivalents 0.0455
_diffrn_reflns_av_unetI/netI 0.0799
_diffrn_reflns_Laue_measured_fraction_full 0.945
_diffrn_reflns_Laue_measured_fraction_max 0.928
_diffrn_reflns_limit_h_max 16
_diffrn_reflns_limit_h_min -17
_diffrn_reflns_limit_k_max 18
_diffrn_reflns_limit_k_min -18
_diffrn_reflns_limit_l_max 20
_diffrn_reflns_limit_l_min -19
_diffrn_reflns_number 23440
_diffrn_reflns_point_group_measured_fraction_full 0.945
_diffrn_reflns_point_group_measured_fraction_max 0.928
_diffrn_reflns_theta_full 25.242
_diffrn_reflns_theta_max 33.976
_diffrn_reflns_theta_min 3.315
_exptl_absorpt_coefficient_mu 0.634
_exptl_absorpt_correction_T_max 0.7466
_exptl_absorpt_correction_T_min 0.5588
_exptl_absorpt_correction_type empirical
_exptl_absorpt_process_details 'Bruker SADABS'
_exptl_crystal_colour yellow
_exptl_crystal_density_diffrn 1.261
_exptl_crystal_density_meas ?
_exptl_crystal_density_method 'not measured'
_exptl_crystal_description block
_exptl_crystal_F_000 616
_exptl_crystal_size_max 0.460
_exptl_crystal_size_mid 0.420
_exptl_crystal_size_min 0.340
_refine_diff_density_max 1.966
_refine_diff_density_min -0.616
_refine_diff_density_rms 0.170
_refine_ls_extinction_coef none
_refine_ls_extinction_method none
_refine_ls_goodness_of_fit_ref 1.233
_refine_ls_hydrogen_treatment constr
_refine_ls_matrix_type full
_refine_ls_number_parameters 332
_refine_ls_number_reflns 11606
_refine_ls_number_restraints 0
_refine_ls_restrained_S_all 1.233
_refine_ls_R_factor_all 0.1561
_refine_ls_R_factor_gt 0.0942
_refine_ls_shift/su_max 0.002
_refine_ls_shift/su_mean 0.000
_refine_ls_structure_factor_coef Fsqd
_refine_ls_weighting_details 'w=1/[\s^2^(Fo^2^)+(0.2000P)^2^] where P=(Fo^2^+2Fc^2^)/3'
_refine_ls_weighting_scheme calc
_refine_ls_wR_factor_gt 0.2344
_refine_ls_wR_factor_ref 0.2132
_reflns_Friedel_coverage 0.000
_reflns_number_gt 6744
_reflns_number_total 11606
_reflns_threshold_expression 'I > 2\s(I)'
_cod_data_source_file om6b00276_si_002.cif
_cod_data_source_block C26H40O7P2Fe
_cod_depositor_comments
;
The following automatic conversions were performed:

data item '_exptl_crystal_density_meas' value 'not measured' was
changed to '?' -- the value is perceived as not measured.

Automatic conversion script
Id: cif_fix_values 6909 2019-04-08 15:41:33Z antanas 
;
_cod_original_cell_volume 1533.3(8)
_cod_database_code 4088643
_shelx_space_group_comment
; 
The symmetry employed for this shelxl refinement is uniquely defined 
by the following loop, which should always be used as a source of 
symmetry information in preference to the above space-group names. 
They are only intended as comments. 
;
_shelx_estimated_absorpt_t_min 0.759
_shelx_estimated_absorpt_t_max 0.813

loop_
_space_group_symop_operation_xyz
'x, y, z'
'-x, -y, -z'

loop_
_atom_site_label
_atom_site_type_symbol
_atom_site_fract_x
_atom_site_fract_y
_atom_site_fract_z
_atom_site_U_iso_or_equiv
_atom_site_adp_type
_atom_site_occupancy
_atom_site_site_symmetry_order
_atom_site_calc_flag
_atom_site_refinement_flags_posn
_atom_site_refinement_flags_adp
Fe1 Fe 0.18679(5) 0.28150(4) 0.22741(4) 0.03871(19) Uani 1 1 d . .
P2 P 0.28101(12) 0.46716(9) 0.20321(8) 0.0484(3) Uani 1 1 d . .
P1 P 0.19902(10) 0.33726(9) 0.38560(7) 0.0410(3) Uani 1 1 d . .
O2 O 0.1082(5) 0.4091(5) 0.4276(3) 0.0774(12) Uani 1 1 d . .
O3 O 0.3372(4) 0.4299(5) 0.4461(3) 0.0874(15) Uani 1 1 d . .
O4 O 0.4188(5) 0.5594(3) 0.2662(4) 0.0857(16) Uani 1 1 d . .
O5 O 0.1980(5) 0.5545(4) 0.2235(4) 0.0782(12) Uani 1 1 d . .
O7 O 0.4464(5) 0.2888(5) 0.1693(4) 0.0811(12) Uani 1 1 d . .
C9 C 0.3799(15) 0.6197(8) 0.0739(8) 0.136(5) Uani 1 1 d . .
H9A H 0.3277 0.6339 0.0202 0.164 Uiso 1 1 calc R U
H9B H 0.4678 0.6351 0.0517 0.164 Uiso 1 1 calc R U
O1 O 0.1549(6) 0.2263(3) 0.4529(3) 0.0826(15) Uani 1 1 d . .
C1 C 0.1608(12) 0.2609(6) 0.5604(5) 0.097(3) Uani 1 1 d . .
H1A H 0.2215 0.2324 0.5939 0.116 Uiso 1 1 calc R U
H1B H 0.0729 0.2191 0.5829 0.116 Uiso 1 1 calc R U
C2 C 0.1096(10) 0.4387(9) 0.5354(5) 0.091(2) Uani 1 1 d . .
H2A H 0.0207 0.3947 0.5554 0.109 Uiso 1 1 calc R U
H2B H 0.1340 0.5288 0.5547 0.109 Uiso 1 1 calc R U
C3 C 0.3387(8) 0.4621(11) 0.5547(5) 0.119(4) Uani 1 1 d . .
H3A H 0.3689 0.5531 0.5727 0.143 Uiso 1 1 calc R U
H3B H 0.4019 0.4370 0.5888 0.143 Uiso 1 1 calc R U
C4 C 0.2069(6) 0.4009(5) 0.5909(3) 0.0609(12) Uani 1 1 d . .
C5 C 0.2158(10) 0.4439(8) 0.7070(5) 0.096(3) Uani 1 1 d . .
H5A H 0.2840 0.4237 0.7395 0.115 Uiso 1 1 calc R U
H5B H 0.2457 0.5352 0.7196 0.115 Uiso 1 1 calc R U
O6 O 0.3165(6) 0.4893(4) 0.0892(3) 0.0821(14) Uani 1 1 d . .
C7 C 0.4694(10) 0.6907(6) 0.2514(9) 0.122(4) Uani 1 1 d . .
H7A H 0.5622 0.7176 0.2373 0.146 Uiso 1 1 calc R U
H7B H 0.4659 0.7428 0.3139 0.146 Uiso 1 1 calc R U
C8 C 0.2533(12) 0.6763(6) 0.1956(7) 0.108(3) Uani 1 1 d . .
H8A H 0.2527 0.7383 0.2522 0.130 Uiso 1 1 calc R U
H8B H 0.1982 0.6791 0.1381 0.130 Uiso 1 1 calc R U
C10 C 0.3935(10) 0.7105(5) 0.1676(6) 0.091(2) Uani 1 1 d . .
C11 C 0.4558(17) 0.8451(8) 0.1508(10) 0.164(6) Uani 1 1 d . .
H11A H 0.3830 0.8592 0.1187 0.197 Uiso 1 1 calc R U
H11B H 0.4743 0.8939 0.2190 0.197 Uiso 1 1 calc R U
C12 C 0.543(3) 0.8968(9) 0.1109(19) 0.35(2) Uani 1 1 d . .
H12A H 0.5226 0.8692 0.0385 0.520 Uiso 1 1 calc R U
H12B H 0.6183 0.8799 0.1332 0.520 Uiso 1 1 calc R U
H12C H 0.5652 0.9860 0.1263 0.520 Uiso 1 1 calc R U
C13 C 0.3560(5) 0.2660(4) 0.2404(4) 0.0501(10) Uani 1 1 d . .
C14 C 0.3916(7) 0.2040(6) 0.3063(5) 0.0703(15) Uani 1 1 d . .
H14 H 0.3459 0.1714 0.3606 0.084 Uiso 1 1 calc R U
C15 C 0.5168(8) 0.1978(8) 0.2755(7) 0.091(2) Uani 1 1 d . .
H15 H 0.5675 0.1640 0.3093 0.109 Uiso 1 1 calc R U
C16 C 0.5440(7) 0.2458(7) 0.1960(7) 0.0811(19) Uani 1 1 d . .
H16 H 0.6175 0.2518 0.1603 0.097 Uiso 1 1 calc R U
C17 C 0.1116(5) 0.1889(5) 0.0772(4) 0.0575(12) Uani 1 1 d . .
C18 C 0.1152(5) 0.0996(4) 0.1370(4) 0.0567(12) Uani 1 1 d . .
C19 C 0.0333(5) 0.1002(4) 0.2170(4) 0.0551(11) Uani 1 1 d . .
C20 C -0.0218(5) 0.1880(5) 0.2069(4) 0.0579(11) Uani 1 1 d . .
C21 C 0.0252(5) 0.2424(4) 0.1209(4) 0.0560(12) Uani 1 1 d . .
C22 C 0.1765(9) 0.2078(7) -0.0204(4) 0.088(2) Uani 1 1 d . .
H22A H 0.1217 0.1423 -0.0745 0.133 Uiso 1 1 calc R U
H22B H 0.2627 0.2047 -0.0125 0.133 Uiso 1 1 calc R U
H22C H 0.1866 0.2887 -0.0368 0.133 Uiso 1 1 calc R U
C23 C 0.1851(7) 0.0117(6) 0.1128(7) 0.091(2) Uani 1 1 d . .
H23A H 0.1323 -0.0565 0.0596 0.136 Uiso 1 1 calc R U
H23B H 0.1967 -0.0219 0.1728 0.136 Uiso 1 1 calc R U
H23C H 0.2708 0.0574 0.0903 0.136 Uiso 1 1 calc R U
C24 C -0.0011(9) 0.0056(6) 0.2904(5) 0.095(3) Uani 1 1 d . .
H24A H 0.0402 0.0481 0.3575 0.142 Uiso 1 1 calc R U
H24B H 0.0310 -0.0587 0.2681 0.142 Uiso 1 1 calc R U
H24C H -0.0962 -0.0327 0.2920 0.142 Uiso 1 1 calc R U
C25 C -0.1276(6) 0.2082(8) 0.2673(7) 0.090(2) Uani 1 1 d . .
H25A H -0.2122 0.1689 0.2269 0.135 Uiso 1 1 calc R U
H25B H -0.1053 0.2972 0.2853 0.135 Uiso 1 1 calc R U
H25C H -0.1329 0.1714 0.3283 0.135 Uiso 1 1 calc R U
C26 C -0.0262(9) 0.3272(7) 0.0723(7) 0.103(3) Uani 1 1 d . .
H26A H 0.0393 0.4127 0.0863 0.155 Uiso 1 1 calc R U
H26B H -0.1076 0.3233 0.0999 0.155 Uiso 1 1 calc R U
H26C H -0.0429 0.2994 -0.0002 0.155 Uiso 1 1 calc R U
C6 C 0.0979(14) 0.3919(10) 0.7556(7) 0.121(3) Uani 1 1 d . .
H6A H 0.0348 0.4248 0.7346 0.182 Uiso 1 1 calc R U
H6B H 0.1186 0.4141 0.8283 0.182 Uiso 1 1 calc R U
H6C H 0.0600 0.3015 0.7369 0.182 Uiso 1 1 calc R U

loop_
_atom_site_aniso_label
_atom_site_aniso_U_11
_atom_site_aniso_U_22
_atom_site_aniso_U_33
_atom_site_aniso_U_23
_atom_site_aniso_U_13
_atom_site_aniso_U_12
Fe1 0.0373(3) 0.0390(2) 0.0372(3) 0.00227(18) -0.0041(2) 0.0143(2)
P2 0.0533(6) 0.0421(4) 0.0460(5) 0.0081(4) -0.0058(5) 0.0157(4)
P1 0.0390(5) 0.0426(4) 0.0380(5) 0.0033(3) -0.0014(4) 0.0143(4)
O2 0.095(3) 0.115(3) 0.0495(18) 0.0011(19) 0.0041(19) 0.074(3)
O3 0.050(2) 0.124(4) 0.0458(18) -0.013(2) -0.0033(16) -0.001(2)
O4 0.081(3) 0.0478(16) 0.102(3) 0.0181(17) -0.037(3) -0.0007(16)
O5 0.092(3) 0.0565(18) 0.096(3) 0.0135(18) 0.004(3) 0.040(2)
O7 0.071(3) 0.093(3) 0.094(3) 0.022(2) 0.020(2) 0.046(2)
C9 0.213(13) 0.079(4) 0.105(6) 0.052(5) 0.047(7) 0.031(6)
O1 0.142(4) 0.0473(16) 0.0461(18) 0.0080(13) 0.004(2) 0.025(2)
C1 0.168(9) 0.070(3) 0.051(3) 0.012(2) 0.010(4) 0.047(4)
C2 0.126(7) 0.122(6) 0.054(3) 0.004(3) 0.009(4) 0.084(5)
C3 0.061(4) 0.183(9) 0.049(3) -0.025(4) -0.005(3) -0.006(5)
C4 0.062(3) 0.072(3) 0.0381(19) 0.0008(18) 0.0009(19) 0.018(2)
C5 0.125(7) 0.104(5) 0.042(3) 0.002(3) 0.006(3) 0.030(5)
O6 0.126(4) 0.0573(19) 0.055(2) 0.0176(15) 0.020(2) 0.025(2)
C7 0.117(7) 0.049(3) 0.164(8) 0.028(4) -0.043(6) -0.006(3)
C8 0.159(9) 0.055(3) 0.115(6) 0.024(3) -0.004(6) 0.047(4)
C10 0.129(7) 0.045(2) 0.090(4) 0.023(3) 0.006(5) 0.019(3)
C11 0.247(16) 0.055(4) 0.159(10) 0.044(5) 0.044(11) 0.016(6)
C12 0.57(5) 0.053(4) 0.35(3) 0.019(9) 0.35(3) 0.031(11)
C13 0.045(2) 0.0425(16) 0.060(2) -0.0022(15) -0.0017(19) 0.0185(15)
C14 0.091(4) 0.080(3) 0.070(3) 0.025(3) 0.020(3) 0.062(3)
C15 0.086(5) 0.099(5) 0.107(5) 0.001(4) -0.017(4) 0.064(4)
C16 0.049(3) 0.080(4) 0.117(6) 0.001(4) 0.010(3) 0.035(3)
C17 0.052(3) 0.061(2) 0.044(2) -0.0027(17) -0.0099(19) 0.0105(19)
C18 0.051(2) 0.0465(18) 0.065(3) -0.0117(17) -0.009(2) 0.0189(17)
C19 0.050(2) 0.0445(17) 0.055(2) 0.0023(16) -0.0055(19) 0.0057(16)
C20 0.040(2) 0.063(2) 0.060(3) -0.0060(19) -0.0033(19) 0.0154(18)
C21 0.050(2) 0.057(2) 0.055(2) 0.0008(17) -0.018(2) 0.0193(18)
C22 0.091(5) 0.096(4) 0.046(3) -0.004(3) 0.009(3) 0.009(4)
C23 0.070(4) 0.059(3) 0.132(6) -0.029(3) -0.016(4) 0.030(3)
C24 0.116(6) 0.057(3) 0.075(4) 0.015(2) -0.017(4) -0.003(3)
C25 0.046(3) 0.099(4) 0.108(5) -0.022(4) 0.003(3) 0.024(3)
C26 0.103(5) 0.084(4) 0.119(6) 0.000(4) -0.063(5) 0.045(4)
C6 0.155(10) 0.119(7) 0.084(5) -0.004(5) 0.038(6) 0.054(7)

loop_
_atom_type_symbol
_atom_type_description
_atom_type_scat_dispersion_real
_atom_type_scat_dispersion_imag
_atom_type_scat_source
C C 0.0033 0.0016 'International Tables Vol C Tables 4.2.6.8 and 6.1.1.4'
H H 0.0000 0.0000 'International Tables Vol C Tables 4.2.6.8 and 6.1.1.4'
O O 0.0106 0.0060 'International Tables Vol C Tables 4.2.6.8 and 6.1.1.4'
P P 0.1023 0.0942 'International Tables Vol C Tables 4.2.6.8 and 6.1.1.4'
Fe Fe 0.3463 0.8444 'International Tables Vol C Tables 4.2.6.8 and 6.1.1.4'

loop_
_geom_angle_atom_site_label_1
_geom_angle_atom_site_label_2
_geom_angle_atom_site_label_3
_geom_angle
C13 Fe1 P2 91.07(13)
C13 Fe1 C21 141.4(2)
P2 Fe1 C21 93.23(13)
C13 Fe1 P1 90.88(15)
P2 Fe1 P1 92.27(5)
C21 Fe1 P1 127.19(17)
C13 Fe1 C20 146.91(19)
P2 Fe1 C20 120.86(16)
C21 Fe1 C20 39.0(2)
P1 Fe1 C20 95.87(15)
C13 Fe1 C19 108.3(2)
P2 Fe1 C19 157.83(14)
C21 Fe1 C19 64.95(19)
P1 Fe1 C19 97.96(14)
C20 Fe1 C19 38.7(2)
C13 Fe1 C17 102.0(2)
P2 Fe1 C17 100.61(14)
C21 Fe1 C17 39.6(2)
P1 Fe1 C17 161.51(16)
C20 Fe1 C17 66.2(2)
C19 Fe1 C17 65.55(19)
C13 Fe1 C18 85.75(18)
P2 Fe1 C18 136.52(16)
C21 Fe1 C18 65.28(19)
P1 Fe1 C18 131.08(16)
C20 Fe1 C18 65.5(2)
C19 Fe1 C18 39.1(2)
C17 Fe1 C18 38.8(2)
O4 P2 O6 100.4(3)
O4 P2 O5 99.2(3)
O6 P2 O5 99.1(3)
O4 P2 Fe1 120.74(14)
O6 P2 Fe1 117.29(16)
O5 P2 Fe1 116.27(19)
O3 P1 O1 100.4(3)
O3 P1 O2 99.1(3)
O1 P1 O2 99.3(3)
O3 P1 Fe1 120.08(18)
O1 P1 Fe1 116.32(14)
O2 P1 Fe1 117.91(15)
C2 O2 P1 117.7(4)
C3 O3 P1 117.0(4)
C7 O4 P2 116.4(4)
C8 O5 P2 117.1(6)
C13 O7 C16 108.8(5)
O6 C9 C10 112.6(6)
C1 O1 P1 117.7(4)
O1 C1 C4 111.5(5)
O2 C2 C4 111.3(6)
O3 C3 C4 112.4(4)
C3 C4 C1 108.3(8)
C3 C4 C2 108.4(7)
C1 C4 C2 106.5(6)
C3 C4 C5 109.2(5)
C1 C4 C5 113.7(5)
C2 C4 C5 110.5(6)
C6 C5 C4 117.0(7)
C9 O6 P2 116.2(5)
O4 C7 C10 112.5(6)
O5 C8 C10 112.3(7)
C7 C10 C9 110.9(9)
C7 C10 C11 110.2(8)
C9 C10 C11 112.5(7)
C7 C10 C8 107.4(7)
C9 C10 C8 104.3(9)
C11 C10 C8 111.4(9)
C12 C11 C10 132.2(17)
C14 C13 O7 107.0(5)
C14 C13 Fe1 126.2(4)
O7 C13 Fe1 125.2(3)
C13 C14 C15 106.4(6)
C16 C15 C14 108.4(6)
C15 C16 O7 109.3(7)
C18 C17 C21 106.9(5)
C18 C17 C22 123.8(6)
C21 C17 C22 128.9(6)
C18 C17 Fe1 71.1(2)
C21 C17 Fe1 69.6(2)
C22 C17 Fe1 129.7(4)
C17 C18 C19 107.9(4)
C17 C18 C23 124.9(6)
C19 C18 C23 127.0(6)
C17 C18 Fe1 70.0(2)
C19 C18 Fe1 69.9(2)
C23 C18 Fe1 129.7(4)
C20 C19 C18 108.7(4)
C20 C19 C24 127.3(7)
C18 C19 C24 123.4(6)
C20 C19 Fe1 70.3(3)
C18 C19 Fe1 71.0(2)
C24 C19 Fe1 131.2(3)
C19 C20 C21 107.6(5)
C19 C20 C25 126.7(6)
C21 C20 C25 125.2(6)
C19 C20 Fe1 71.0(3)
C21 C20 Fe1 70.2(3)
C25 C20 Fe1 130.8(4)
C20 C21 C17 108.9(4)
C20 C21 C26 125.1(6)
C17 C21 C26 125.2(6)
C20 C21 Fe1 70.8(2)
C17 C21 Fe1 70.8(2)
C26 C21 Fe1 132.3(4)

loop_
_geom_bond_atom_site_label_1
_geom_bond_atom_site_label_2
_geom_bond_distance
Fe1 C13 1.930(5)
Fe1 P2 2.0752(12)
Fe1 C21 2.087(4)
Fe1 P1 2.0959(13)
Fe1 C20 2.095(5)
Fe1 C19 2.103(4)
Fe1 C17 2.103(4)
Fe1 C18 2.117(4)
P2 O4 1.589(4)
P2 O6 1.606(4)
P2 O5 1.610(5)
P1 O3 1.581(4)
P1 O1 1.599(4)
P1 O2 1.598(4)
O2 C2 1.424(8)
O3 C3 1.436(8)
O4 C7 1.452(7)
O5 C8 1.415(8)
O7 C13 1.365(7)
O7 C16 1.399(8)
C9 O6 1.447(8)
C9 C10 1.480(14)
O1 C1 1.422(8)
C1 C4 1.496(8)
C2 C4 1.506(9)
C3 C4 1.467(10)
C4 C5 1.543(8)
C5 C6 1.412(15)
C7 C10 1.462(12)
C8 C10 1.498(15)
C10 C11 1.496(9)
C11 C12 1.11(2)
C13 C14 1.346(6)
C14 C15 1.466(11)
C15 C16 1.252(13)
C17 C18 1.404(7)
C17 C21 1.419(8)
C17 C22 1.500(9)
C18 C19 1.414(8)
C18 C23 1.507(8)
C19 C20 1.391(8)
C19 C24 1.516(8)
C20 C21 1.397(8)
C20 C25 1.503(9)
C21 C26 1.513(7)
